data_4110711
loop_
_publ_author_name
'Sergiy V. Rosokha'
'Ivan S. Neretin'
'Duoli Sun'
'Jay K. Kochi'

_publ_section_title
;
 Very Fast Electron Migrations within p-Doped Aromatic Cofacial Arrays
 Leading to Three-Dimensional (Toroidal) \p-Delocalization
;
_journal_name_full 'Journal of the American Chemical Society'
_journal_page_first 9394
_journal_page_last 9407
_journal_paper_doi 10.1021/ja060393n
_journal_volume 128
_journal_year 2006
_chemical_formula_moiety 'C60 H72 N6, 2 (C H2 Cl2)'
_chemical_formula_sum 'C62 H76 Cl4 N6'
_chemical_formula_weight 1047.09
_chemical_name_systematic
; 
 Hexakis(4-methylethylamino-phenyl)benzene, dichloromethane solvate
;
_space_group_IT_number 2
_symmetry_cell_setting triclinic
_symmetry_space_group_name_Hall '-P 1'
_symmetry_space_group_name_H-M 'P -1'
_atom_sites_solution_hydrogens geom
_atom_sites_solution_primary direct
_atom_sites_solution_secondary difmap
_audit_creation_method SHELXL-97
_cell_angle_alpha 96.84(3)
_cell_angle_beta 95.38(4)
_cell_angle_gamma 90.80(3)
_cell_formula_units_Z 2
_cell_length_a 9.750(4)
_cell_length_b 15.374(6)
_cell_length_c 19.369(11)
_cell_measurement_reflns_used 47
_cell_measurement_temperature 273(2)
_cell_measurement_theta_max 16.87
_cell_measurement_theta_min 2.74
_cell_volume 2869(2)
_computing_cell_refinement 'SAINT V6.28 (BrukerAXS, 1997-2001)'
_computing_data_collection 'SMART V5.630 (BrukerAXS, 1997-2001)'
_computing_data_reduction 'SAINT & SADABS V2.06 (Sheldrick, 2000)'
_computing_molecular_graphics 'XP V5.06 (BrukerAXS, 1997-99)'
_computing_publication_material 'SHELXL-93, XCIF V5.05 (BrukerAXS, 1997-99)'
_computing_structure_refinement 'SHELXTL v. 6.12 (Sheldrick, 2001)'
_computing_structure_solution 'SHELXTL v. 6.12 (Sheldrick, 2001)'
_diffrn_ambient_temperature 273(2)
_diffrn_measured_fraction_theta_full 0.994
_diffrn_measured_fraction_theta_max 0.975
_diffrn_measurement_device 'Siemens SMART'
_diffrn_measurement_method
;
\w-scan, frame range 0.3 deg, hemisphere
;
_diffrn_radiation_monochromator graphite
_diffrn_radiation_source 'fine-focus sealed tube'
_diffrn_radiation_type MoK\a
_diffrn_radiation_wavelength 0.71073
_diffrn_reflns_av_R_equivalents 0.1013
_diffrn_reflns_av_sigmaI/netI 0.1628
_diffrn_reflns_limit_h_max 13
_diffrn_reflns_limit_h_min -13
_diffrn_reflns_limit_k_max 21
_diffrn_reflns_limit_k_min -21
_diffrn_reflns_limit_l_max 27
_diffrn_reflns_limit_l_min -26
_diffrn_reflns_number 42761
_diffrn_reflns_theta_full 29.50
_diffrn_reflns_theta_max 30.08
_diffrn_reflns_theta_min 1.06
_diffrn_standards_decay_% 0
_diffrn_standards_interval_count 0
_diffrn_standards_interval_time 0
_diffrn_standards_number none
_exptl_absorpt_coefficient_mu 0.250
_exptl_absorpt_correction_type none
_exptl_crystal_colour colorless
_exptl_crystal_density_diffrn 1.212
_exptl_crystal_description plate
_exptl_crystal_F_000 1116
_exptl_crystal_size_max 0.3
_exptl_crystal_size_mid 0.2
_exptl_crystal_size_min 0.05
_refine_diff_density_max 1.116
_refine_diff_density_min -0.724
_refine_diff_density_rms 0.083
_refine_ls_extinction_method none
_refine_ls_goodness_of_fit_ref 0.873
_refine_ls_hydrogen_treatment constr
_refine_ls_matrix_type full
_refine_ls_number_parameters 652
_refine_ls_number_reflns 16456
_refine_ls_number_restraints 0
_refine_ls_restrained_S_all 0.873
_refine_ls_R_factor_all 0.1814
_refine_ls_R_factor_gt 0.0782
_refine_ls_shift/su_max 0.009
_refine_ls_shift/su_mean 0.001
_refine_ls_structure_factor_coef Fsqd
_refine_ls_weighting_details 'calc w=1/[\s^2^(Fo^2^)+(0.1022P)^2^+0.0000P] where P=(Fo^2^+2Fc^2^)/3'
_refine_ls_weighting_scheme calc
_refine_ls_wR_factor_gt 0.1980
_refine_ls_wR_factor_ref 0.2304
_reflns_number_gt 5945
_reflns_number_total 16456
_reflns_threshold_expression >2sigma(I)
_cod_data_source_file ja060393nsi20060118_014717.cif
_cod_data_source_block sun9
_cod_database_code 4110711

loop_
_symmetry_equiv_pos_as_xyz
'x, y, z'
'-x, -y, -z'

loop_
_atom_site_label
_atom_site_type_symbol
_atom_site_fract_x
_atom_site_fract_y
_atom_site_fract_z
_atom_site_U_iso_or_equiv
_atom_site_adp_type
_atom_site_occupancy
_atom_site_symmetry_multiplicity
_atom_site_calc_flag
_atom_site_refinement_flags
C1 C -0.0366(3) 0.44270(18) 0.29476(13) 0.0213(6) Uani 1 1 d .
C2 C -0.1059(3) 0.52105(18) 0.29304(13) 0.0216(6) Uani 1 1 d .
C3 C -0.0651(3) 0.58252(18) 0.25028(13) 0.0226(6) Uani 1 1 d .
C4 C 0.0451(3) 0.56468(18) 0.20862(13) 0.0217(6) Uani 1 1 d .
C5 C 0.1125(3) 0.48514(17) 0.20922(13) 0.0214(6) Uani 1 1 d .
C6 C 0.0725(3) 0.42384(18) 0.25222(13) 0.0218(6) Uani 1 1 d .
C11 C -0.0714(3) 0.37794(18) 0.34259(13) 0.0226(6) Uani 1 1 d .
C12 C 0.0226(3) 0.3628(2) 0.39864(15) 0.0326(7) Uani 1 1 d .
H12A H 0.1026 0.3975 0.4083 0.039 Uiso 1 1 calc R
C13 C 0.0002(3) 0.2981(2) 0.44002(15) 0.0364(8) Uani 1 1 d .
H13A H 0.0665 0.2892 0.4761 0.044 Uiso 1 1 calc R
C14 C -0.1190(3) 0.24566(19) 0.42910(15) 0.0302(7) Uani 1 1 d .
C15 C -0.2135(3) 0.2605(2) 0.37313(15) 0.0317(7) Uani 1 1 d .
H15A H -0.2935 0.2259 0.3634 0.038 Uiso 1 1 calc R
C16 C -0.1899(3) 0.32626(19) 0.33174(15) 0.0295(7) Uani 1 1 d .
H16A H -0.2560 0.3356 0.2957 0.035 Uiso 1 1 calc R
N1 N -0.1427(3) 0.18260(18) 0.47390(14) 0.0434(7) Uani 1 1 d .
C17 C -0.2525(4) 0.1186(2) 0.4555(2) 0.0569(11) Uani 1 1 d .
H17A H -0.3338 0.1473 0.4372 0.068 Uiso 1 1 calc R
H17B H -0.2746 0.0944 0.4972 0.068 Uiso 1 1 calc R
C18 C -0.2183(6) 0.0468(3) 0.4031(3) 0.1063(19) Uani 1 1 d .
H18A H -0.2959 0.0067 0.3920 0.159 Uiso 1 1 calc R
H18B H -0.1405 0.0164 0.4217 0.159 Uiso 1 1 calc R
H18C H -0.1964 0.0703 0.3617 0.159 Uiso 1 1 calc R
C19 C -0.0282(4) 0.1582(3) 0.5206(2) 0.0662(12) Uani 1 1 d .
H19A H 0.0393 0.2052 0.5294 0.099 Uiso 0.54(4) 1 calc PR
H19B H 0.0129 0.1065 0.4994 0.099 Uiso 0.54(4) 1 calc PR
H19C H -0.0611 0.1466 0.5639 0.099 Uiso 0.54(4) 1 calc PR
H19D H -0.0452 0.1003 0.5324 0.099 Uiso 0.46(4) 1 calc PR
H19E H -0.0188 0.1990 0.5624 0.099 Uiso 0.46(4) 1 calc PR
H19F H 0.0551 0.1590 0.4979 0.099 Uiso 0.46(4) 1 calc PR
C21 C -0.2238(3) 0.54068(18) 0.33680(14) 0.0231(6) Uani 1 1 d .
C22 C -0.2022(3) 0.57399(19) 0.40680(15) 0.0296(7) Uani 1 1 d .
H22A H -0.1122 0.5840 0.4271 0.035 Uiso 1 1 calc R
C23 C -0.3093(3) 0.5928(2) 0.44727(15) 0.0310(7) Uani 1 1 d .
H23A H -0.2902 0.6163 0.4938 0.037 Uiso 1 1 calc R
C24 C -0.4472(3) 0.57710(19) 0.41950(14) 0.0279(7) Uani 1 1 d .
C25 C -0.4689(3) 0.5444(2) 0.34883(15) 0.0321(7) Uani 1 1 d .
H25A H -0.5587 0.5340 0.3283 0.038 Uiso 1 1 calc R
C26 C -0.3598(3) 0.5270(2) 0.30824(15) 0.0305(7) Uani 1 1 d .
H26A H -0.3781 0.5058 0.2612 0.037 Uiso 1 1 calc R
N2 N -0.5539(3) 0.5942(2) 0.46037(13) 0.0423(7) Uani 1 1 d .
C27 C -0.6973(3) 0.5709(2) 0.43313(18) 0.0452(9) Uani 1 1 d .
H27A H -0.7496 0.5609 0.4718 0.054 Uiso 1 1 calc R
H27B H -0.6988 0.5166 0.4019 0.054 Uiso 1 1 calc R
C28 C -0.7657(4) 0.6402(3) 0.39469(19) 0.0571(10) Uani 1 1 d .
H28A H -0.8588 0.6218 0.3785 0.086 Uiso 1 1 calc R
H28B H -0.7161 0.6492 0.3555 0.086 Uiso 1 1 calc R
H28C H -0.7659 0.6939 0.4255 0.086 Uiso 1 1 calc R
C29 C -0.5288(4) 0.6356(2) 0.53140(17) 0.0496(9) Uani 1 1 d .
H29A H -0.4318 0.6471 0.5427 0.074 Uiso 0.09(4) 1 calc PR
H29B H -0.5613 0.5975 0.5625 0.074 Uiso 0.09(4) 1 calc PR
H29C H -0.5768 0.6898 0.5363 0.074 Uiso 0.09(4) 1 calc PR
H29D H -0.6148 0.6425 0.5516 0.074 Uiso 0.91(4) 1 calc PR
H29E H -0.4853 0.6920 0.5318 0.074 Uiso 0.91(4) 1 calc PR
H29F H -0.4698 0.5998 0.5581 0.074 Uiso 0.91(4) 1 calc PR
C31 C -0.1352(3) 0.66829(18) 0.24772(14) 0.0236(6) Uani 1 1 d .
C32 C -0.0811(3) 0.7450(2) 0.28533(17) 0.0426(9) Uani 1 1 d .
H32A H -0.0035 0.7425 0.3168 0.051 Uiso 1 1 calc R
C33 C -0.1385(4) 0.8258(2) 0.27777(18) 0.0478(9) Uani 1 1 d .
H33A H -0.0987 0.8758 0.3041 0.057 Uiso 1 1 calc R
C34 C -0.2538(3) 0.83317(19) 0.23184(15) 0.0304(7) Uani 1 1 d .
C35 C -0.3110(3) 0.7568(2) 0.19646(18) 0.0472(9) Uani 1 1 d .
H35A H -0.3910 0.7590 0.1666 0.057 Uiso 1 1 calc R
C36 C -0.2526(3) 0.6765(2) 0.20406(18) 0.0455(9) Uani 1 1 d .
H36A H -0.2943 0.6263 0.1787 0.055 Uiso 1 1 calc R
N3 N -0.3089(3) 0.91630(18) 0.22383(14) 0.0429(7) Uani 1 1 d .
C37 C -0.2075(5) 0.9848(2) 0.2131(2) 0.0654(12) Uani 1 1 d .
H37A H -0.1347 0.9891 0.2511 0.078 Uiso 1 1 calc R
H37B H -0.2528 1.0407 0.2149 0.078 Uiso 1 1 calc R
C38 C -0.1428(5) 0.9679(3) 0.1439(2) 0.0818(14) Uani 1 1 d .
H38A H -0.0759 1.0135 0.1412 0.123 Uiso 1 1 calc R
H38B H -0.2133 0.9673 0.1057 0.123 Uiso 1 1 calc R
H38C H -0.0987 0.9123 0.1412 0.123 Uiso 1 1 calc R
C39 C -0.4345(4) 0.9175(3) 0.1765(2) 0.0609(11) Uani 1 1 d .
H39A H -0.4978 0.8727 0.1852 0.091 Uiso 1 1 calc R
H39B H -0.4121 0.9071 0.1290 0.091 Uiso 1 1 calc R
H39C H -0.4760 0.9737 0.1841 0.091 Uiso 1 1 calc R
C41 C 0.0795(3) 0.62937(18) 0.16037(14) 0.0233(6) Uani 1 1 d .
C42 C 0.1621(3) 0.7031(2) 0.18197(15) 0.0345(8) Uani 1 1 d .
H42A H 0.2023 0.7116 0.2278 0.041 Uiso 1 1 calc R
C43 C 0.1870(3) 0.7649(2) 0.13772(16) 0.0377(8) Uani 1 1 d .
H43A H 0.2439 0.8134 0.1544 0.045 Uiso 1 1 calc R
C44 C 0.1286(3) 0.75558(19) 0.06905(15) 0.0277(7) Uani 1 1 d .
C45 C 0.0456(3) 0.6815(2) 0.04736(16) 0.0389(8) Uani 1 1 d .
H45A H 0.0043 0.6730 0.0017 0.047 Uiso 1 1 calc R
C46 C 0.0228(3) 0.6203(2) 0.09157(15) 0.0352(8) Uani 1 1 d .
H46A H -0.0326 0.5712 0.0747 0.042 Uiso 1 1 calc R
N4 N 0.1566(3) 0.81617(17) 0.02333(13) 0.0369(7) Uani 1 1 d .
C47 C 0.0695(3) 0.8174(2) -0.04172(17) 0.0427(9) Uani 1 1 d .
H47A H 0.0558 0.7577 -0.0642 0.051 Uiso 1 1 calc R
H47B H 0.1179 0.8499 -0.0724 0.051 Uiso 1 1 calc R
C48 C -0.0694(4) 0.8569(3) -0.03421(19) 0.0558(10) Uani 1 1 d .
H48A H -0.1194 0.8555 -0.0795 0.084 Uiso 1 1 calc R
H48B H -0.0575 0.9166 -0.0129 0.084 Uiso 1 1 calc R
H48C H -0.1200 0.8240 -0.0054 0.084 Uiso 1 1 calc R
C49 C 0.2276(4) 0.8979(2) 0.0528(2) 0.0545(11) Uani 1 1 d .
H49A H 0.2812 0.8894 0.0956 0.082 Uiso 0.38(4) 1 calc PR
H49B H 0.1611 0.9422 0.0622 0.082 Uiso 0.38(4) 1 calc PR
H49C H 0.2872 0.9161 0.0203 0.082 Uiso 0.38(4) 1 calc PR
H49D H 0.2052 0.9424 0.0231 0.082 Uiso 0.62(4) 1 calc PR
H49E H 0.3253 0.8896 0.0565 0.082 Uiso 0.62(4) 1 calc PR
H49F H 0.1991 0.9157 0.0984 0.082 Uiso 0.62(4) 1 calc PR
C51 C 0.2246(3) 0.46367(18) 0.16216(13) 0.0221(6) Uani 1 1 d .
C52 C 0.3450(3) 0.51463(19) 0.16748(14) 0.0274(7) Uani 1 1 d .
H52A H 0.3559 0.5639 0.2006 0.033 Uiso 1 1 calc R
C53 C 0.4492(3) 0.49385(19) 0.12462(14) 0.0287(7) Uani 1 1 d .
H53A H 0.5290 0.5288 0.1305 0.034 Uiso 1 1 calc R
C54 C 0.4374(3) 0.42162(19) 0.07261(14) 0.0250(6) Uani 1 1 d .
C55 C 0.3146(3) 0.37131(19) 0.06702(15) 0.0290(7) Uani 1 1 d .
H55A H 0.3013 0.3230 0.0331 0.035 Uiso 1 1 calc R
C56 C 0.2126(3) 0.39227(19) 0.11112(14) 0.0271(7) Uani 1 1 d .
H56A H 0.1332 0.3570 0.1062 0.033 Uiso 1 1 calc R
N5 N 0.5387(2) 0.40315(17) 0.02827(12) 0.0319(6) Uani 1 1 d .
C57 C 0.6767(3) 0.4426(2) 0.04531(16) 0.0352(7) Uani 1 1 d .
H57A H 0.6687 0.5052 0.0579 0.042 Uiso 1 1 calc R
H57B H 0.7265 0.4341 0.0040 0.042 Uiso 1 1 calc R
C58 C 0.7592(3) 0.4051(2) 0.10447(17) 0.0418(8) Uani 1 1 d .
H58A H 0.8481 0.4341 0.1134 0.063 Uiso 1 1 calc R
H58B H 0.7706 0.3435 0.0918 0.063 Uiso 1 1 calc R
H58C H 0.7114 0.4139 0.1458 0.063 Uiso 1 1 calc R
C59 C 0.5268(4) 0.3245(2) -0.02223(17) 0.0453(9) Uani 1 1 d .
H59A H 0.4326 0.3038 -0.0293 0.068 Uiso 1 1 calc R
H59B H 0.5838 0.2799 -0.0048 0.068 Uiso 1 1 calc R
H59C H 0.5563 0.3379 -0.0658 0.068 Uiso 1 1 calc R
C61 C 0.1413(3) 0.33813(18) 0.25417(13) 0.0224(6) Uani 1 1 d .
C62 C 0.2774(3) 0.33124(19) 0.27972(15) 0.0304(7) Uani 1 1 d .
H62A H 0.3309 0.3822 0.2927 0.036 Uiso 1 1 calc R
C63 C 0.3373(3) 0.2506(2) 0.28675(16) 0.0351(7) Uani 1 1 d .
H63A H 0.4288 0.2491 0.3050 0.042 Uiso 1 1 calc R
C64 C 0.2625(3) 0.17200(19) 0.26683(15) 0.0279(7) Uani 1 1 d .
C65 C 0.1252(3) 0.1786(2) 0.23881(15) 0.0326(7) Uani 1 1 d .
H65A H 0.0722 0.1280 0.2239 0.039 Uiso 1 1 calc R
C66 C 0.0680(3) 0.25978(19) 0.23310(14) 0.0288(7) Uani 1 1 d .
H66A H -0.0231 0.2619 0.2144 0.035 Uiso 1 1 calc R
N6 N 0.3238(3) 0.09034(16) 0.27066(14) 0.0363(6) Uani 1 1 d .
C67 C 0.2350(4) 0.0143(2) 0.2727(2) 0.0639(12) Uani 1 1 d .
H67A H 0.2876 -0.0384 0.2645 0.077 Uiso 1 1 calc R
H67B H 0.1608 0.0125 0.2355 0.077 Uiso 1 1 calc R
C68 C 0.1721(5) 0.0158(4) 0.3445(3) 0.114(2) Uani 1 1 d .
H68A H 0.1181 -0.0368 0.3446 0.171 Uiso 1 1 calc R
H68B H 0.1146 0.0657 0.3512 0.171 Uiso 1 1 calc R
H68C H 0.2452 0.0196 0.3816 0.171 Uiso 1 1 calc R
C69 C 0.4528(4) 0.0890(2) 0.3149(2) 0.0587(11) Uani 1 1 d .
H69A H 0.5070 0.1408 0.3119 0.088 Uiso 1 1 calc R
H69B H 0.5029 0.0381 0.2997 0.088 Uiso 1 1 calc R
H69C H 0.4335 0.0873 0.3625 0.088 Uiso 1 1 calc R
C71 C 0.4541(4) 0.1690(3) 0.12696(19) 0.0609(11) Uani 1 1 d .
H71A H 0.4047 0.1410 0.1599 0.073 Uiso 1 1 calc R
H71B H 0.4053 0.2214 0.1172 0.073 Uiso 1 1 calc R
Cl1 Cl 0.62045(12) 0.19903(8) 0.16528(7) 0.0777(4) Uani 1 1 d .
Cl2 Cl 0.45433(13) 0.09775(7) 0.04944(6) 0.0768(4) Uani 1 1 d .
C72 C 0.5747(6) 0.7942(3) 0.3830(2) 0.0945(17) Uani 1 1 d .
H72A H 0.6501 0.7997 0.3544 0.113 Uiso 1 1 calc R
H72B H 0.5605 0.7324 0.3864 0.113 Uiso 1 1 calc R
Cl3 Cl 0.42854(17) 0.83210(11) 0.34121(10) 0.1300(7) Uani 1 1 d .
Cl4 Cl 0.6234(2) 0.84706(14) 0.46600(10) 0.1487(8) Uani 1 1 d .

loop_
_atom_site_aniso_label
_atom_site_aniso_U_11
_atom_site_aniso_U_22
_atom_site_aniso_U_33
_atom_site_aniso_U_23
_atom_site_aniso_U_13
_atom_site_aniso_U_12
C1 0.0212(14) 0.0274(15) 0.0156(13) 0.0072(11) -0.0025(11) 0.0011(12)
C2 0.0211(14) 0.0285(16) 0.0153(13) 0.0056(11) -0.0008(11) 0.0008(12)
C3 0.0242(15) 0.0250(15) 0.0189(14) 0.0056(11) 0.0001(11) 0.0018(12)
C4 0.0211(14) 0.0264(15) 0.0186(14) 0.0075(11) 0.0001(11) 0.0003(12)
C5 0.0196(14) 0.0266(15) 0.0181(14) 0.0047(11) 0.0002(11) -0.0006(12)
C6 0.0208(14) 0.0261(15) 0.0189(14) 0.0051(11) 0.0012(11) 0.0014(12)
C11 0.0246(15) 0.0255(15) 0.0190(14) 0.0053(11) 0.0061(11) 0.0010(12)
C12 0.0338(17) 0.0372(18) 0.0264(16) 0.0104(14) -0.0056(13) -0.0089(14)
C13 0.047(2) 0.0401(19) 0.0220(16) 0.0136(14) -0.0094(14) -0.0070(16)
C14 0.0378(18) 0.0310(17) 0.0234(15) 0.0081(13) 0.0046(13) -0.0001(14)
C15 0.0260(16) 0.0386(18) 0.0318(17) 0.0108(14) 0.0030(13) -0.0074(14)
C16 0.0254(16) 0.0397(18) 0.0247(15) 0.0099(13) 0.0013(12) 0.0008(14)
N1 0.0564(19) 0.0402(16) 0.0364(16) 0.0207(13) 0.0011(14) -0.0121(14)
C17 0.072(3) 0.049(2) 0.054(2) 0.023(2) 0.007(2) -0.011(2)
C18 0.118(5) 0.081(4) 0.116(5) 0.015(3) -0.014(4) 0.008(3)
C19 0.080(3) 0.074(3) 0.050(2) 0.046(2) -0.011(2) -0.012(2)
C21 0.0231(15) 0.0263(15) 0.0209(14) 0.0076(12) 0.0011(12) 0.0003(12)
C22 0.0222(15) 0.0412(18) 0.0251(16) 0.0048(13) -0.0001(12) 0.0008(13)
C23 0.0296(17) 0.0455(19) 0.0170(14) 0.0008(13) 0.0002(12) 0.0053(14)
C24 0.0247(16) 0.0371(17) 0.0233(15) 0.0079(13) 0.0027(12) 0.0069(13)
C25 0.0169(15) 0.047(2) 0.0308(17) 0.0021(14) -0.0003(12) 0.0028(13)
C26 0.0254(16) 0.0421(18) 0.0227(15) 0.0009(13) -0.0002(12) 0.0020(14)
N2 0.0229(14) 0.077(2) 0.0264(14) 0.0001(14) 0.0058(11) 0.0111(14)
C27 0.0352(19) 0.060(2) 0.043(2) 0.0094(18) 0.0134(16) 0.0028(17)
C28 0.045(2) 0.077(3) 0.051(2) 0.015(2) 0.0008(18) 0.011(2)
C29 0.046(2) 0.070(3) 0.0335(19) 0.0014(18) 0.0154(16) 0.0149(19)
C31 0.0221(15) 0.0301(16) 0.0211(14) 0.0105(12) 0.0055(12) 0.0030(12)
C32 0.044(2) 0.037(2) 0.041(2) -0.0008(15) -0.0181(16) 0.0084(16)
C33 0.052(2) 0.0317(19) 0.053(2) -0.0051(16) -0.0209(18) 0.0105(17)
C34 0.0333(17) 0.0305(17) 0.0280(16) 0.0067(13) 0.0012(13) 0.0097(14)
C35 0.038(2) 0.042(2) 0.056(2) 0.0036(17) -0.0246(17) 0.0101(16)
C36 0.041(2) 0.0316(19) 0.058(2) -0.0001(16) -0.0221(17) 0.0044(15)
N3 0.0478(18) 0.0363(16) 0.0440(17) 0.0076(13) -0.0044(14) 0.0152(14)
C37 0.087(3) 0.041(2) 0.066(3) 0.006(2) -0.011(2) 0.015(2)
C38 0.097(4) 0.084(3) 0.069(3) 0.030(3) 0.010(3) -0.009(3)
C39 0.062(3) 0.060(3) 0.060(3) 0.012(2) -0.014(2) 0.031(2)
C41 0.0236(15) 0.0280(16) 0.0205(14) 0.0109(12) 0.0032(11) 0.0039(12)
C42 0.0433(19) 0.0402(19) 0.0201(15) 0.0108(14) -0.0040(13) -0.0080(15)
C43 0.043(2) 0.0369(19) 0.0334(18) 0.0104(15) -0.0021(15) -0.0122(15)
C44 0.0257(16) 0.0316(17) 0.0287(16) 0.0139(13) 0.0053(13) 0.0004(13)
C45 0.0397(19) 0.049(2) 0.0293(17) 0.0216(15) -0.0079(14) -0.0096(16)
C46 0.0360(18) 0.0397(19) 0.0306(17) 0.0150(14) -0.0055(14) -0.0104(15)
N4 0.0348(15) 0.0425(16) 0.0374(15) 0.0246(13) -0.0003(12) -0.0041(13)
C47 0.046(2) 0.046(2) 0.041(2) 0.0236(16) 0.0079(16) 0.0014(17)
C48 0.054(2) 0.069(3) 0.045(2) 0.018(2) -0.0028(18) 0.012(2)
C49 0.053(2) 0.051(2) 0.065(3) 0.038(2) -0.0063(19) -0.0179(19)
C51 0.0225(15) 0.0288(16) 0.0164(14) 0.0101(12) 0.0000(11) 0.0015(12)
C52 0.0285(16) 0.0302(16) 0.0226(15) 0.0012(12) 0.0010(12) -0.0008(13)
C53 0.0239(15) 0.0347(17) 0.0274(16) 0.0030(13) 0.0037(12) -0.0060(13)
C54 0.0226(15) 0.0340(17) 0.0198(14) 0.0081(12) 0.0032(12) 0.0046(13)
C55 0.0300(16) 0.0326(17) 0.0239(15) 0.0008(13) 0.0033(13) -0.0003(13)
C56 0.0236(15) 0.0308(17) 0.0270(16) 0.0047(13) 0.0019(12) -0.0038(13)
N5 0.0263(14) 0.0423(16) 0.0273(14) -0.0014(12) 0.0097(11) 0.0023(12)
C57 0.0294(17) 0.0401(19) 0.0372(18) 0.0029(15) 0.0115(14) 0.0024(14)
C58 0.0327(19) 0.047(2) 0.047(2) 0.0094(17) 0.0056(16) 0.0011(16)
C59 0.042(2) 0.057(2) 0.0359(19) -0.0031(17) 0.0149(16) -0.0022(17)
C61 0.0249(15) 0.0268(16) 0.0171(13) 0.0068(11) 0.0046(11) 0.0034(12)
C62 0.0271(16) 0.0295(17) 0.0343(17) 0.0064(13) -0.0006(13) -0.0009(13)
C63 0.0276(17) 0.0392(19) 0.0392(19) 0.0101(15) -0.0002(14) 0.0042(14)
C64 0.0290(16) 0.0292(17) 0.0274(16) 0.0086(13) 0.0047(13) 0.0053(13)
C65 0.0348(18) 0.0293(17) 0.0336(17) 0.0047(14) 0.0018(14) -0.0027(14)
C66 0.0257(16) 0.0384(18) 0.0227(15) 0.0066(13) 0.0008(12) 0.0042(14)
N6 0.0361(15) 0.0274(15) 0.0465(17) 0.0099(12) 0.0023(13) 0.0071(12)
C67 0.054(2) 0.032(2) 0.104(4) 0.016(2) -0.009(2) 0.0047(18)
C68 0.083(4) 0.127(5) 0.154(6) 0.092(4) 0.029(4) -0.009(3)
C69 0.053(2) 0.045(2) 0.078(3) 0.017(2) -0.013(2) 0.0152(19)
C71 0.060(3) 0.080(3) 0.046(2) 0.014(2) 0.016(2) 0.021(2)
Cl1 0.0715(8) 0.0674(7) 0.0959(9) 0.0132(6) 0.0143(6) -0.0072(6)
Cl2 0.0943(9) 0.0682(7) 0.0695(8) 0.0022(6) 0.0245(6) -0.0024(6)
C72 0.124(5) 0.085(4) 0.079(4) 0.024(3) 0.012(3) 0.021(3)
Cl3 0.1098(12) 0.1174(12) 0.1820(17) 0.0966(12) 0.0124(11) 0.0209(10)
Cl4 0.1429(16) 0.1646(17) 0.1342(16) -0.0071(13) 0.0299(12) -0.0447(14)

loop_
_atom_type_symbol
_atom_type_description
_atom_type_scat_dispersion_real
_atom_type_scat_dispersion_imag
_atom_type_scat_source
C C 0.0033 0.0016 'International Tables Vol C Tables 4.2.6.8 and 6.1.1.4'
H H 0.0000 0.0000 'International Tables Vol C Tables 4.2.6.8 and 6.1.1.4'
N N 0.0061 0.0033 'International Tables Vol C Tables 4.2.6.8 and 6.1.1.4'
Cl Cl 0.1484 0.1585 'International Tables Vol C Tables 4.2.6.8 and 6.1.1.4'

loop_
_geom_angle_atom_site_label_1
_geom_angle_atom_site_label_2
_geom_angle_atom_site_label_3
_geom_angle
C2 C1 C6 120.2(2)
C2 C1 C11 121.4(2)
C6 C1 C11 118.4(2)
C1 C2 C3 119.8(2)
C1 C2 C21 120.5(2)
C3 C2 C21 119.7(2)
C2 C3 C4 120.3(2)
C2 C3 C31 121.5(2)
C4 C3 C31 118.2(2)
C5 C4 C3 119.9(2)
C5 C4 C41 121.4(2)
C3 C4 C41 118.6(2)
C4 C5 C6 120.0(2)
C4 C5 C51 120.2(2)
C6 C5 C51 119.8(2)
C5 C6 C1 119.9(2)
C5 C6 C61 121.6(2)
C1 C6 C61 118.5(2)
C16 C11 C12 116.6(3)
C16 C11 C1 123.1(2)
C12 C11 C1 120.1(2)
C13 C12 C11 121.9(3)
C13 C12 H12A 119.0
C11 C12 H12A 119.0
C12 C13 C14 121.6(3)
C12 C13 H13A 119.2
C14 C13 H13A 119.2
C13 C14 C15 116.7(3)
C13 C14 N1 120.6(3)
C15 C14 N1 122.6(3)
C16 C15 C14 121.2(3)
C16 C15 H15A 119.4
C14 C15 H15A 119.4
C11 C16 C15 121.9(3)
C11 C16 H16A 119.0
C15 C16 H16A 119.0
C14 N1 C17 120.2(3)
C14 N1 C19 118.6(3)
C17 N1 C19 116.2(3)
N1 C17 C18 113.0(4)
N1 C17 H17A 109.0
C18 C17 H17A 109.0
N1 C17 H17B 109.0
C18 C17 H17B 109.0
H17A C17 H17B 107.8
C17 C18 H18A 109.5
C17 C18 H18B 109.5
H18A C18 H18B 109.5
C17 C18 H18C 109.5
H18A C18 H18C 109.5
H18B C18 H18C 109.5
N1 C19 H19A 109.5
N1 C19 H19B 109.5
H19A C19 H19B 109.5
N1 C19 H19C 109.5
H19A C19 H19C 109.5
H19B C19 H19C 109.5
N1 C19 H19D 109.5
H19A C19 H19D 141.1
H19B C19 H19D 56.3
H19C C19 H19D 56.3
N1 C19 H19E 109.5
H19A C19 H19E 56.3
H19B C19 H19E 141.1
H19C C19 H19E 56.3
H19D C19 H19E 109.5
N1 C19 H19F 109.5
H19A C19 H19F 56.3
H19B C19 H19F 56.3
H19C C19 H19F 141.1
H19D C19 H19F 109.5
H19E C19 H19F 109.5
C22 C21 C26 117.1(3)
C22 C21 C2 121.8(2)
C26 C21 C2 121.1(2)
C23 C22 C21 122.3(3)
C23 C22 H22A 118.8
C21 C22 H22A 118.9
C22 C23 C24 121.1(3)
C22 C23 H23A 119.4
C24 C23 H23A 119.4
N2 C24 C25 122.5(3)
N2 C24 C23 121.0(3)
C25 C24 C23 116.5(3)
C26 C25 C24 121.8(3)
C26 C25 H25A 119.1
C24 C25 H25A 119.1
C21 C26 C25 121.1(3)
C21 C26 H26A 119.4
C25 C26 H26A 119.4
C24 N2 C29 121.1(3)
C24 N2 C27 121.1(3)
C29 N2 C27 117.8(3)
N2 C27 C28 113.1(3)
N2 C27 H27A 108.9
C28 C27 H27A 108.9
N2 C27 H27B 108.9
C28 C27 H27B 108.9
H27A C27 H27B 107.8
C27 C28 H28A 109.5
C27 C28 H28B 109.5
H28A C28 H28B 109.5
C27 C28 H28C 109.5
H28A C28 H28C 109.5
H28B C28 H28C 109.5
N2 C29 H29A 109.5
N2 C29 H29B 109.5
H29A C29 H29B 109.5
N2 C29 H29C 109.5
H29A C29 H29C 109.5
H29B C29 H29C 109.5
N2 C29 H29D 109.5
H29A C29 H29D 141.1
H29B C29 H29D 56.3
H29C C29 H29D 56.3
N2 C29 H29E 109.5
H29A C29 H29E 56.3
H29B C29 H29E 141.1
H29C C29 H29E 56.3
H29D C29 H29E 109.5
N2 C29 H29F 109.5
H29A C29 H29F 56.3
H29B C29 H29F 56.3
H29C C29 H29F 141.1
H29D C29 H29F 109.5
H29E C29 H29F 109.5
C36 C31 C32 115.8(3)
C36 C31 C3 121.9(3)
C32 C31 C3 122.2(3)
C31 C32 C33 122.2(3)
C31 C32 H32A 118.9
C33 C32 H32A 118.9
C34 C33 C32 121.2(3)
C34 C33 H33A 119.4
C32 C33 H33A 119.4
C35 C34 C33 116.8(3)
C35 C34 N3 123.0(3)
C33 C34 N3 120.3(3)
C34 C35 C36 121.6(3)
C34 C35 H35A 119.2
C36 C35 H35A 119.2
C31 C36 C35 122.3(3)
C31 C36 H36A 118.8
C35 C36 H36A 118.8
C34 N3 C39 116.5(3)
C34 N3 C37 115.3(3)
C39 N3 C37 111.8(3)
N3 C37 C38 114.0(3)
N3 C37 H37A 108.7
C38 C37 H37A 108.7
N3 C37 H37B 108.7
C38 C37 H37B 108.7
H37A C37 H37B 107.6
C37 C38 H38A 109.5
C37 C38 H38B 109.5
H38A C38 H38B 109.5
C37 C38 H38C 109.5
H38A C38 H38C 109.5
H38B C38 H38C 109.5
N3 C39 H39A 109.5
N3 C39 H39B 109.5
H39A C39 H39B 109.5
N3 C39 H39C 109.5
H39A C39 H39C 109.5
H39B C39 H39C 109.5
C42 C41 C46 116.1(3)
C42 C41 C4 122.9(2)
C46 C41 C4 120.9(3)
C41 C42 C43 122.3(3)
C41 C42 H42A 118.8
C43 C42 H42A 118.8
C44 C43 C42 121.1(3)
C44 C43 H43A 119.4
C42 C43 H43A 119.4
C43 C44 C45 116.6(3)
C43 C44 N4 121.5(3)
C45 C44 N4 121.8(3)
C46 C45 C44 121.7(3)
C46 C45 H45A 119.1
C44 C45 H45A 119.1
C45 C46 C41 122.2(3)
C45 C46 H46A 118.9
C41 C46 H46A 118.9
C44 N4 C49 117.8(3)
C44 N4 C47 119.9(3)
C49 N4 C47 116.8(2)
N4 C47 C48 115.1(3)
N4 C47 H47A 108.5
C48 C47 H47A 108.5
N4 C47 H47B 108.5
C48 C47 H47B 108.5
H47A C47 H47B 107.5
C47 C48 H48A 109.5
C47 C48 H48B 109.5
H48A C48 H48B 109.5
C47 C48 H48C 109.5
H48A C48 H48C 109.5
H48B C48 H48C 109.5
N4 C49 H49A 109.5
N4 C49 H49B 109.5
H49A C49 H49B 109.5
N4 C49 H49C 109.5
H49A C49 H49C 109.5
H49B C49 H49C 109.5
N4 C49 H49D 109.5
H49A C49 H49D 141.1
H49B C49 H49D 56.3
H49C C49 H49D 56.3
N4 C49 H49E 109.5
H49A C49 H49E 56.3
H49B C49 H49E 141.1
H49C C49 H49E 56.3
H49D C49 H49E 109.5
N4 C49 H49F 109.5
H49A C49 H49F 56.3
H49B C49 H49F 56.3
H49C C49 H49F 141.1
H49D C49 H49F 109.5
H49E C49 H49F 109.5
C56 C51 C52 116.7(3)
C56 C51 C5 121.5(2)
C52 C51 C5 121.8(2)
C53 C52 C51 121.7(3)
C53 C52 H52A 119.2
C51 C52 H52A 119.2
C52 C53 C54 121.9(3)
C52 C53 H53A 119.1
C54 C53 H53A 119.1
N5 C54 C53 121.8(3)
N5 C54 C55 122.2(3)
C53 C54 C55 116.0(3)
C56 C55 C54 121.3(3)
C56 C55 H55A 119.4
C54 C55 H55A 119.4
C51 C56 C55 122.5(3)
C51 C56 H56A 118.8
C55 C56 H56A 118.8
C54 N5 C59 120.1(2)
C54 N5 C57 120.5(2)
C59 N5 C57 116.3(2)
N5 C57 C58 113.6(3)
N5 C57 H57A 108.8
C58 C57 H57A 108.8
N5 C57 H57B 108.8
C58 C57 H57B 108.8
H57A C57 H57B 107.7
C57 C58 H58A 109.5
C57 C58 H58B 109.5
H58A C58 H58B 109.5
C57 C58 H58C 109.5
H58A C58 H58C 109.5
H58B C58 H58C 109.5
N5 C59 H59A 109.5
N5 C59 H59B 109.5
H59A C59 H59B 109.5
N5 C59 H59C 109.5
H59A C59 H59C 109.5
H59B C59 H59C 109.5
C62 C61 C66 116.3(3)
C62 C61 C6 122.8(3)
C66 C61 C6 120.8(2)
C61 C62 C63 122.3(3)
C61 C62 H62A 118.9
C63 C62 H62A 118.9
C62 C63 C64 121.3(3)
C62 C63 H63A 119.4
C64 C63 H63A 119.4
C63 C64 N6 121.6(3)
C63 C64 C65 116.7(3)
N6 C64 C65 121.6(3)
C66 C65 C64 120.8(3)
C66 C65 H65A 119.6
C64 C65 H65A 119.6
C65 C66 C61 122.7(3)
C65 C66 H66A 118.7
C61 C66 H66A 118.7
C64 N6 C67 118.3(3)
C64 N6 C69 117.2(3)
C67 N6 C69 113.0(3)
N6 C67 C68 112.1(4)
N6 C67 H67A 109.2
C68 C67 H67A 109.2
N6 C67 H67B 109.2
C68 C67 H67B 109.2
H67A C67 H67B 107.9
C67 C68 H68A 109.5
C67 C68 H68B 109.5
H68A C68 H68B 109.5
C67 C68 H68C 109.5
H68A C68 H68C 109.5
H68B C68 H68C 109.5
N6 C69 H69A 109.5
N6 C69 H69B 109.5
H69A C69 H69B 109.5
N6 C69 H69C 109.5
H69A C69 H69C 109.5
H69B C69 H69C 109.5
Cl2 C71 Cl1 112.7(2)
Cl2 C71 H71A 109.0
Cl1 C71 H71A 109.0
Cl2 C71 H71B 109.0
Cl1 C71 H71B 109.0
H71A C71 H71B 107.8
Cl3 C72 Cl4 115.4(3)
Cl3 C72 H72A 108.4
Cl4 C72 H72A 108.4
Cl3 C72 H72B 108.4
Cl4 C72 H72B 108.4
H72A C72 H72B 107.5

loop_
_geom_bond_atom_site_label_1
_geom_bond_atom_site_label_2
_geom_bond_distance
C1 C2 1.392(4)
C1 C6 1.418(4)
C1 C11 1.495(4)
C2 C3 1.406(4)
C2 C21 1.504(4)
C3 C4 1.413(4)
C3 C31 1.498(4)
C4 C5 1.397(4)
C4 C41 1.499(4)
C5 C6 1.404(4)
C5 C51 1.503(4)
C6 C61 1.490(4)
C11 C16 1.378(4)
C11 C12 1.397(4)
C12 C13 1.377(4)
C12 H12A 0.9300
C13 C14 1.390(4)
C13 H13A 0.9300
C14 C15 1.398(4)
C14 N1 1.406(4)
C15 C16 1.392(4)
C15 H15A 0.9300
C16 H16A 0.9300
N1 C17 1.434(4)
N1 C19 1.452(4)
C17 C18 1.472(6)
C17 H17A 0.9700
C17 H17B 0.9700
C18 H18A 0.9600
C18 H18B 0.9600
C18 H18C 0.9600
C19 H19A 0.9600
C19 H19B 0.9600
C19 H19C 0.9600
C19 H19D 0.9600
C19 H19E 0.9600
C19 H19F 0.9600
C21 C22 1.387(4)
C21 C26 1.392(4)
C22 C23 1.377(4)
C22 H22A 0.9300
C23 C24 1.407(4)
C23 H23A 0.9300
C24 N2 1.374(4)
C24 C25 1.396(4)
C25 C26 1.391(4)
C25 H25A 0.9300
C26 H26A 0.9300
N2 C29 1.443(4)
N2 C27 1.471(4)
C27 C28 1.500(5)
C27 H27A 0.9700
C27 H27B 0.9700
C28 H28A 0.9600
C28 H28B 0.9600
C28 H28C 0.9600
C29 H29A 0.9600
C29 H29B 0.9600
C29 H29C 0.9600
C29 H29D 0.9600
C29 H29E 0.9600
C29 H29F 0.9600
C31 C36 1.374(4)
C31 C32 1.381(4)
C32 C33 1.387(4)
C32 H32A 0.9300
C33 C34 1.381(4)
C33 H33A 0.9300
C34 C35 1.370(4)
C34 N3 1.413(4)
C35 C36 1.386(4)
C35 H35A 0.9300
C36 H36A 0.9300
N3 C39 1.461(4)
N3 C37 1.480(5)
C37 C38 1.531(6)
C37 H37A 0.9700
C37 H37B 0.9700
C38 H38A 0.9600
C38 H38B 0.9600
C38 H38C 0.9600
C39 H39A 0.9600
C39 H39B 0.9600
C39 H39C 0.9600
C41 C42 1.380(4)
C41 C46 1.384(4)
C42 C43 1.387(4)
C42 H42A 0.9300
C43 C44 1.387(4)
C43 H43A 0.9300
C44 C45 1.388(4)
C44 N4 1.401(3)
C45 C46 1.375(4)
C45 H45A 0.9300
C46 H46A 0.9300
N4 C49 1.454(4)
N4 C47 1.454(4)
C47 C48 1.505(5)
C47 H47A 0.9700
C47 H47B 0.9700
C48 H48A 0.9600
C48 H48B 0.9600
C48 H48C 0.9600
C49 H49A 0.9600
C49 H49B 0.9600
C49 H49C 0.9600
C49 H49D 0.9600
C49 H49E 0.9600
C49 H49F 0.9600
C51 C56 1.383(4)
C51 C52 1.391(4)
C52 C53 1.388(4)
C52 H52A 0.9300
C53 C54 1.403(4)
C53 H53A 0.9300
C54 N5 1.379(3)
C54 C55 1.405(4)
C55 C56 1.387(4)
C55 H55A 0.9300
C56 H56A 0.9300
N5 C59 1.458(4)
N5 C57 1.460(4)
C57 C58 1.513(4)
C57 H57A 0.9700
C57 H57B 0.9700
C58 H58A 0.9600
C58 H58B 0.9600
C58 H58C 0.9600
C59 H59A 0.9600
C59 H59B 0.9600
C59 H59C 0.9600
C61 C62 1.382(4)
C61 C66 1.390(4)
C62 C63 1.393(4)
C62 H62A 0.9300
C63 C64 1.398(4)
C63 H63A 0.9300
C64 N6 1.405(4)
C64 C65 1.406(4)
C65 C66 1.386(4)
C65 H65A 0.9300
C66 H66A 0.9300
N6 C67 1.451(4)
N6 C69 1.456(4)
C67 C68 1.570(6)
C67 H67A 0.9700
C67 H67B 0.9700
C68 H68A 0.9600
C68 H68B 0.9600
C68 H68C 0.9600
C69 H69A 0.9600
C69 H69B 0.9600
C69 H69C 0.9600
C71 Cl2 1.750(4)
C71 Cl1 1.751(4)
C71 H71A 0.9700
C71 H71B 0.9700
C72 Cl3 1.716(5)
C72 Cl4 1.733(5)
C72 H72A 0.9700
C72 H72B 0.9700
